data_2219540
loop_
_publ_author_name
'Lu, Jiu-Fu'

_publ_section_title
;
 <i>N</i>'-(5-Bromo-2-methoxybenzylidene)-2-hydroxybenzohydrazide
;
_journal_coeditor_code CI2679
_journal_issue 10
_journal_name_full 'Acta Crystallographica Section E'
_journal_page_first o2048
_journal_paper_doi 10.1107/S1600536808030900
_journal_volume 64
_journal_year 2008
_chemical_formula_iupac 'C15 H13 Br N2 O3'
_chemical_formula_moiety 'C15 H13 Br N2 O3'
_chemical_formula_sum 'C15 H13 Br N2 O3'
_chemical_formula_weight 349.18
_chemical_name_systematic
;
<i>N</i>'-(5-Bromo-2-methoxybenzylidene)-2-hydroxybenzohydrazide
;
_space_group_IT_number 88
_symmetry_cell_setting tetragonal
_symmetry_space_group_name_Hall '-I 4ad'
_symmetry_space_group_name_H-M 'I 41/a :2'
_atom_sites_solution_hydrogens geom
_atom_sites_solution_primary direct
_atom_sites_solution_secondary difmap
_audit_creation_method SHELXL-97
_cell_angle_alpha 90.00
_cell_angle_beta 90.00
_cell_angle_gamma 90.00
_cell_formula_units_Z 16
_cell_length_a 15.530(3)
_cell_length_b 15.530(3)
_cell_length_c 25.308(2)
_cell_measurement_reflns_used 1836
_cell_measurement_temperature 298(2)
_cell_measurement_theta_max 24.3
_cell_measurement_theta_min 2.4
_cell_volume 6103.8(17)
_computing_cell_refinement 'SAINT (Bruker, 2004)'
_computing_data_collection 'APEX2 (Bruker, 2004)'
_computing_data_reduction 'SAINT (Bruker, 2004)'
_computing_molecular_graphics 'SHELXTL (Sheldrick, 2008)'
_computing_publication_material 'SHELXTL (Sheldrick, 2008)'
_computing_structure_refinement 'SHELXL97 (Sheldrick, 2008)'
_computing_structure_solution 'SHELXS97 (Sheldrick, 2008)'
_diffrn_ambient_temperature 298(2)
_diffrn_measured_fraction_theta_full 0.998
_diffrn_measured_fraction_theta_max 0.998
_diffrn_measurement_device_type 'Bruker APEXII CCD area-detector'
_diffrn_measurement_method '\w scans'
_diffrn_radiation_monochromator graphite
_diffrn_radiation_source 'fine-focus sealed tube'
_diffrn_radiation_type MoK\a
_diffrn_radiation_wavelength 0.71073
_diffrn_reflns_av_R_equivalents 0.1284
_diffrn_reflns_av_sigmaI/netI 0.0996
_diffrn_reflns_limit_h_max 19
_diffrn_reflns_limit_h_min -19
_diffrn_reflns_limit_k_max 19
_diffrn_reflns_limit_k_min -19
_diffrn_reflns_limit_l_max 32
_diffrn_reflns_limit_l_min -32
_diffrn_reflns_number 25116
_diffrn_reflns_theta_full 27.00
_diffrn_reflns_theta_max 27.00
_diffrn_reflns_theta_min 1.54
_diffrn_standards_number 0
_exptl_absorpt_coefficient_mu 2.704
_exptl_absorpt_correction_T_max 0.7737
_exptl_absorpt_correction_T_min 0.7373
_exptl_absorpt_correction_type multi-scan
_exptl_absorpt_process_details '(SADABS; Sheldrick, 2004)'
_exptl_crystal_colour colourless
_exptl_crystal_density_diffrn 1.520
_exptl_crystal_density_method 'not measured'
_exptl_crystal_description Block
_exptl_crystal_F_000 2816
_exptl_crystal_size_max 0.12
_exptl_crystal_size_mid 0.10
_exptl_crystal_size_min 0.10
_refine_diff_density_max 0.970
_refine_diff_density_min -0.858
_refine_ls_extinction_method none
_refine_ls_goodness_of_fit_ref 0.993
_refine_ls_hydrogen_treatment mixed
_refine_ls_matrix_type full
_refine_ls_number_parameters 195
_refine_ls_number_reflns 3322
_refine_ls_number_restraints 1
_refine_ls_restrained_S_all 0.993
_refine_ls_R_factor_all 0.2056
_refine_ls_R_factor_gt 0.0679
_refine_ls_shift/su_max 0.001
_refine_ls_shift/su_max_lt 0.001
_refine_ls_shift/su_mean <0.001
_refine_ls_structure_factor_coef Fsqd
_refine_ls_weighting_details 'calc w=1/[\s^2^(Fo^2^)+(0.0861P)^2^+12.6195P] where P=(Fo^2^+2Fc^2^)/3'
_refine_ls_weighting_scheme calc
_refine_ls_wR_factor_gt 0.1615
_refine_ls_wR_factor_ref 0.2261
_reflns_number_gt 1243
_reflns_number_total 3322
_reflns_threshold_expression I>2\s(I)
_cod_data_source_file ci2679.cif
_cod_data_source_block I
_cod_original_sg_symbol_H-M 'I 41/a'
_cod_database_code 2219540
_cod_database_fobs_code 2219540

loop_
_symmetry_equiv_pos_as_xyz
'x, y, z'
'-y+3/4, x+1/4, z+1/4'
'-x+1/2, -y, z+1/2'
'y+3/4, -x+3/4, z+3/4'
'x+1/2, y+1/2, z+1/2'
'-y+5/4, x+3/4, z+3/4'
'-x+1, -y+1/2, z+1'
'y+5/4, -x+5/4, z+5/4'
'-x, -y, -z'
'y-3/4, -x-1/4, -z-1/4'
'x-1/2, y, -z-1/2'
'-y-3/4, x-3/4, -z-3/4'
'-x+1/2, -y+1/2, -z+1/2'
'y-1/4, -x+1/4, -z+1/4'
'x, y+1/2, -z'
'-y-1/4, x-1/4, -z-1/4'

loop_
_atom_site_type_symbol
_atom_site_label
_atom_site_fract_x
_atom_site_fract_y
_atom_site_fract_z
_atom_site_U_iso_or_equiv
_atom_site_adp_type
_atom_site_calc_flag
_atom_site_refinement_flags
_atom_site_occupancy
Br Br1 0.13353(7) 0.23636(7) 0.44885(4) 0.1335(6) Uani d . 1
O O1 0.0993(4) 0.3108(3) 0.2169(3) 0.1107(18) Uani d . 1
O O2 0.2734(3) -0.0626(3) 0.28327(15) 0.0760(13) Uani d . 1
O O3 0.2429(3) -0.0129(3) 0.12353(14) 0.0729(13) Uani d . 1
H H3 0.2527 -0.0072 0.0919 0.109 Uiso calc R 1
N N1 0.2045(3) 0.0897(4) 0.26121(18) 0.0624(14) Uani d . 1
N N2 0.2295(4) 0.0325(3) 0.22229(18) 0.0642(14) Uani d D 1
C C1 0.1451(4) 0.2232(4) 0.2860(3) 0.0715(19) Uani d . 1
C C2 0.1073(5) 0.3000(6) 0.2705(4) 0.090(2) Uani d . 1
C C3 0.0784(6) 0.3586(5) 0.3092(5) 0.110(3) Uani d . 1
H H3A 0.0524 0.4101 0.2993 0.132 Uiso calc R 1
C C4 0.0888(6) 0.3391(7) 0.3611(5) 0.114(3) Uani d . 1
H H4 0.0705 0.3780 0.3867 0.137 Uiso calc R 1
C C5 0.1251(5) 0.2647(6) 0.3760(4) 0.096(3) Uani d . 1
C C6 0.1538(5) 0.2065(4) 0.3385(3) 0.080(2) Uani d . 1
H H6 0.1794 0.1554 0.3493 0.095 Uiso calc R 1
C C7 0.1749(4) 0.1611(5) 0.2463(3) 0.0705(19) Uani d . 1
H H7 0.1720 0.1744 0.2105 0.085 Uiso calc R 1
C C8 0.2622(4) -0.0430(4) 0.2367(2) 0.0581(16) Uani d . 1
C C9 0.2842(4) -0.1056(4) 0.19439(19) 0.0512(15) Uani d . 1
C C10 0.2728(4) -0.0908(4) 0.1401(2) 0.0572(16) Uani d . 1
C C11 0.2912(4) -0.1555(5) 0.1043(2) 0.0662(18) Uani d . 1
H H11 0.2822 -0.1467 0.0684 0.079 Uiso calc R 1
C C12 0.3224(5) -0.2320(5) 0.1218(3) 0.079(2) Uani d . 1
H H12 0.3352 -0.2752 0.0976 0.095 Uiso calc R 1
C C13 0.3354(5) -0.2465(5) 0.1747(3) 0.084(2) Uani d . 1
H H13 0.3582 -0.2987 0.1862 0.100 Uiso calc R 1
C C14 0.3148(4) -0.1842(4) 0.2101(2) 0.0687(18) Uani d . 1
H H14 0.3217 -0.1952 0.2460 0.082 Uiso calc R 1
C C15 0.0626(6) 0.3886(6) 0.1961(5) 0.143(4) Uani d . 1
H H15A 0.0062 0.3968 0.2107 0.215 Uiso calc R 1
H H15B 0.0585 0.3842 0.1583 0.215 Uiso calc R 1
H H15C 0.0985 0.4366 0.2052 0.215 Uiso calc R 1
H H2 0.221(4) 0.050(4) 0.1888(9) 0.080 Uiso d D 1

loop_
_atom_site_aniso_label
_atom_site_aniso_U_11
_atom_site_aniso_U_22
_atom_site_aniso_U_33
_atom_site_aniso_U_12
_atom_site_aniso_U_13
_atom_site_aniso_U_23
Br1 0.1547(11) 0.1402(10) 0.1057(8) -0.0250(7) 0.0402(6) -0.0549(6)
O1 0.108(5) 0.077(4) 0.147(6) 0.014(3) -0.005(4) 0.014(4)
O2 0.113(4) 0.083(3) 0.032(2) 0.018(3) 0.002(2) 0.002(2)
O3 0.107(4) 0.078(3) 0.034(2) 0.019(3) 0.007(2) 0.004(2)
N1 0.081(4) 0.059(4) 0.048(3) -0.004(3) 0.012(3) -0.006(3)
N2 0.092(4) 0.063(4) 0.038(3) 0.006(3) 0.002(3) -0.004(3)
C1 0.063(5) 0.061(5) 0.090(6) -0.003(4) 0.013(4) -0.004(4)
C2 0.078(5) 0.073(6) 0.120(7) -0.016(5) 0.006(5) 0.001(6)
C3 0.092(7) 0.057(5) 0.181(10) 0.005(4) 0.019(7) -0.010(7)
C4 0.107(7) 0.085(8) 0.150(10) -0.009(6) 0.036(7) -0.034(7)
C5 0.085(6) 0.075(6) 0.129(7) -0.016(5) 0.026(5) -0.026(5)
C6 0.082(5) 0.066(5) 0.091(6) -0.012(4) 0.020(4) -0.025(4)
C7 0.085(5) 0.065(5) 0.061(4) -0.004(4) 0.007(3) 0.005(4)
C8 0.066(4) 0.065(5) 0.043(4) -0.007(3) 0.007(3) -0.001(3)
C9 0.061(4) 0.058(4) 0.034(3) -0.009(3) 0.005(3) -0.001(3)
C10 0.055(4) 0.072(5) 0.045(3) -0.005(3) 0.008(3) -0.001(3)
C11 0.074(5) 0.075(5) 0.049(4) -0.007(4) 0.008(3) -0.008(4)
C12 0.103(6) 0.062(5) 0.073(5) -0.007(4) 0.017(4) -0.020(4)
C13 0.116(6) 0.067(5) 0.067(5) 0.018(4) 0.015(4) 0.011(4)
C14 0.089(5) 0.066(5) 0.052(4) 0.006(4) 0.013(3) 0.002(3)
C15 0.109(7) 0.100(7) 0.221(12) 0.011(6) -0.014(7) 0.048(7)

loop_
_atom_type_symbol
_atom_type_description
_atom_type_scat_dispersion_real
_atom_type_scat_dispersion_imag
_atom_type_scat_source
C C 0.0033 0.0016 'International Tables Vol C Tables 4.2.6.8 and 6.1.1.4'
H H 0.0000 0.0000 'International Tables Vol C Tables 4.2.6.8 and 6.1.1.4'
Br Br -0.2901 2.4595 'International Tables Vol C Tables 4.2.6.8 and 6.1.1.4'
N N 0.0061 0.0033 'International Tables Vol C Tables 4.2.6.8 and 6.1.1.4'
O O 0.0106 0.0060 'International Tables Vol C Tables 4.2.6.8 and 6.1.1.4'

loop_
_geom_angle_atom_site_label_1
_geom_angle_atom_site_label_2
_geom_angle_atom_site_label_3
_geom_angle
C2 O1 C15 120.1(8)
C10 O3 H3 109.5
C7 N1 N2 117.0(5)
C8 N2 N1 118.6(5)
C8 N2 H2 125(4)
N1 N2 H2 116(4)
C6 C1 C2 118.7(7)
C6 C1 C7 120.9(7)
C2 C1 C7 120.4(8)
O1 C2 C1 115.0(8)
O1 C2 C3 125.4(9)
C1 C2 C3 119.6(9)
C4 C3 C2 119.3(9)
C4 C3 H3A 120.3
C2 C3 H3A 120.3
C5 C4 C3 121.1(9)
C5 C4 H4 119.5
C3 C4 H4 119.5
C4 C5 C6 120.3(9)
C4 C5 Br1 120.2(8)
C6 C5 Br1 119.5(8)
C1 C6 C5 121.0(8)
C1 C6 H6 119.5
C5 C6 H6 119.5
N1 C7 C1 119.2(6)
N1 C7 H7 120.4
C1 C7 H7 120.4
O2 C8 N2 122.4(5)
O2 C8 C9 119.7(6)
N2 C8 C9 117.9(5)
C14 C9 C10 118.3(5)
C14 C9 C8 117.0(5)
C10 C9 C8 124.7(6)
O3 C10 C11 121.0(5)
O3 C10 C9 119.3(5)
C11 C10 C9 119.7(6)
C12 C11 C10 119.7(6)
C12 C11 H11 120.1
C10 C11 H11 120.1
C11 C12 C13 121.1(6)
C11 C12 H12 119.5
C13 C12 H12 119.5
C14 C13 C12 119.4(7)
C14 C13 H13 120.3
C12 C13 H13 120.3
C13 C14 C9 121.8(6)
C13 C14 H14 119.1
C9 C14 H14 119.1
O1 C15 H15A 109.5
O1 C15 H15B 109.5
H15A C15 H15B 109.5
O1 C15 H15C 109.5
H15A C15 H15C 109.5
H15B C15 H15C 109.5

loop_
_geom_bond_atom_site_label_1
_geom_bond_atom_site_label_2
_geom_bond_distance
Br1 C5 1.900(10)
O1 C2 1.373(10)
O1 C15 1.436(9)
O2 C8 1.230(7)
O3 C10 1.362(7)
O3 H3 0.82
N1 C7 1.259(7)
N1 N2 1.381(7)
N2 C8 1.330(7)
N2 H2 0.90(3)
C1 C6 1.360(10)
C1 C2 1.386(10)
C1 C7 1.467(9)
C2 C3 1.411(12)
C3 C4 1.356(13)
C3 H3A 0.93
C4 C5 1.340(12)
C4 H4 0.93
C5 C6 1.385(10)
C6 H6 0.93
C7 H7 0.93
C8 C9 1.485(8)
C9 C14 1.370(8)
C9 C10 1.405(7)
C10 C11 1.383(8)
C11 C12 1.356(9)
C11 H11 0.93
C12 C13 1.373(10)
C12 H12 0.93
C13 C14 1.357(9)
C13 H13 0.93
C14 H14 0.93
C15 H15A 0.96
C15 H15B 0.96
C15 H15C 0.96

loop_
_geom_hbond_atom_site_label_D
_geom_hbond_atom_site_label_H
_geom_hbond_atom_site_label_A
_geom_hbond_site_symmetry_A
_geom_hbond_distance_DH
_geom_hbond_distance_HA
_geom_hbond_distance_DA
_geom_hbond_angle_DHA
N2 H2 O3 . 0.90(3) 1.95(5) 2.606(6) 129(5)
O3 H3 N1 6_444 0.82 2.56 3.159(6) 130
O3 H3 O2 6_444 0.82 1.81 2.590(5) 157
C6 H6 O3 8_444 0.93 2.55 3.471(8) 174

loop_
_cod_related_entry_id
_cod_related_entry_database
_cod_related_entry_code
1 ChemSpider 5287820
